data_8103875
loop_
_publ_author_name
'Bajan, B.'
'Meyer, H.J.'

_publ_section_title
;
 Crystal structure of tantalum tetrachloride, Ta Cl4
;
_journal_name_full 'Zeitschrift fuer Kristallographie (149,1979-)'
_journal_page_first 818
_journal_page_last 818
_journal_volume 211
_journal_year 1996
_chemical_formula_sum 'Cl4 Ta'
_chemical_name_systematic 'Ta Cl4'
_space_group_IT_number 12
_symmetry_space_group_name_Hall '-C 2y'
_symmetry_space_group_name_H-M 'C 1 2/m 1'
_cell_angle_alpha 90
_cell_angle_beta 131.53
_cell_angle_gamma 90
_cell_formula_units_Z 4
_cell_length_a 11.898
_cell_length_b 6.775
_cell_length_c 8.1446
_cell_volume 491.482
_citation_journal_id_ASTM ZEKRDZ
_cod_data_source_file Bajan_ZEKRDZ_1996_1927.cif
_cod_data_source_block Cl4Ta1
_cod_original_cell_volume 491.4823
_cod_original_formula_sum 'Cl4 Ta1'
_cod_database_code 8103875

loop_
_symmetry_equiv_pos_as_xyz
x,y,z
-x,y,-z
-x,-y,-z
x,-y,z
x+1/2,y+1/2,z
-x+1/2,y+1/2,-z
-x+1/2,-y+1/2,-z
x+1/2,-y+1/2,z

loop_
_atom_site_label
_atom_site_type_symbol
_atom_site_fract_x
_atom_site_fract_y
_atom_site_fract_z
_atom_site_occupancy
_atom_site_U_iso_or_equiv
Cl1 Cl-1 0.1871 0 0.1637 1 0.0
Cl2 Cl-1 -0.2129 0.5 -0.1855 1 0.0
Cl3 Cl-1 0.023 0.2562 0.3017 1 0.0
Ta1 Ta+4 0 0.27974 0 1 0.0
